data_2206664
loop_
_publ_author_name
'Nasir Rasool'
'Viqar Uddin Ahmad'
'M. Iqbal Choudhary'
'Shazia Anjum'
'Hoong-Kun Fun'
'Shamsher Ali'

_publ_section_title
;
 16\b,17-Dihydroxy-<i>ent</i>-kauran-19-oic acid
;
_journal_coeditor_code CI6636
_journal_issue 9
_journal_name_full 'Acta Crystallographica Section E'
_journal_page_first o3053
_journal_page_last o3055
_journal_paper_doi 10.1107/S1600536805026528
_journal_volume 61
_journal_year 2005
_chemical_formula_iupac 'C20 H32 O4'
_chemical_formula_moiety 'C20 H32 O4'
_chemical_formula_sum 'C20 H32 O4'
_chemical_formula_weight 336.46
_chemical_melting_point .571E-305
_chemical_name_common Ent-kaurane
_chemical_name_systematic
;
16\b,17-Dihydroxy-ent-kauran-19-oic acid
;
_space_group_IT_number 19
_symmetry_cell_setting orthorhombic
_symmetry_space_group_name_Hall 'P 2ac 2ab'
_symmetry_space_group_name_H-M 'P 21 21 21'
_atom_sites_solution_hydrogens geom
_atom_sites_solution_primary direct
_atom_sites_solution_secondary difmap
_audit_creation_method SHELXL-97
_cell_angle_alpha 90.00
_cell_angle_beta 90.00
_cell_angle_gamma 90.00
_cell_formula_units_Z 4
_cell_length_a 7.8190(7)
_cell_length_b 10.5726(9)
_cell_length_c 21.8360(19)
_cell_measurement_reflns_used 9632
_cell_measurement_temperature 293(2)
_cell_measurement_theta_max 25.0
_cell_measurement_theta_min 1.9
_cell_volume 1805.1(3)
_computing_cell_refinement 'SAINT (Siemens, 1996)'
_computing_data_collection 'SMART (Siemens, 1996)'
_computing_data_reduction SAINT
_computing_molecular_graphics SHELXTL
_computing_publication_material
;
SHELXTL, PARST (Nardelli, 1995) and PLATON (Spek,2003)
;
_computing_structure_refinement SHELXTL
_computing_structure_solution 'SHELXTL (Sheldrick, 1997)'
_diffrn_ambient_temperature 293(2)
_diffrn_detector_area_resol_mean 8.33
_diffrn_measured_fraction_theta_full 0.998
_diffrn_measured_fraction_theta_max 0.998
_diffrn_measurement_device_type 'Siemens SMART CCD area-detector'
_diffrn_measurement_method \w
_diffrn_radiation_monochromator graphite
_diffrn_radiation_source 'fine-focus sealed tube'
_diffrn_radiation_type MoK\a
_diffrn_radiation_wavelength 0.71073
_diffrn_reflns_av_R_equivalents 0.0158
_diffrn_reflns_av_sigmaI/netI 0.0122
_diffrn_reflns_limit_h_max 7
_diffrn_reflns_limit_h_min -9
_diffrn_reflns_limit_k_max 11
_diffrn_reflns_limit_k_min -12
_diffrn_reflns_limit_l_max 25
_diffrn_reflns_limit_l_min -25
_diffrn_reflns_number 9150
_diffrn_reflns_theta_full 25.00
_diffrn_reflns_theta_max 25.00
_diffrn_reflns_theta_min 1.87
_diffrn_standards_decay_% 0
_diffrn_standards_number 0
_exptl_absorpt_coefficient_mu 0.084
_exptl_absorpt_correction_T_max 0.9825
_exptl_absorpt_correction_T_min 0.9639
_exptl_absorpt_correction_type multi-scan
_exptl_absorpt_process_details '(SADABS; Sheldrick, 1996)'
_exptl_crystal_colour Colourless
_exptl_crystal_density_diffrn 1.238
_exptl_crystal_density_method 'not measured'
_exptl_crystal_description Block
_exptl_crystal_F_000 736
_exptl_crystal_size_max 0.44
_exptl_crystal_size_mid 0.32
_exptl_crystal_size_min 0.21
_refine_diff_density_max 0.194
_refine_diff_density_min -0.203
_refine_ls_extinction_coef 0.021(3)
_refine_ls_extinction_expression Fc^*^=kFc[1+0.001xFc^2^\l^3^/sin(2\q)]^-1/4^
_refine_ls_extinction_method SHELXTL
_refine_ls_goodness_of_fit_ref 1.053
_refine_ls_hydrogen_treatment mixed
_refine_ls_matrix_type full
_refine_ls_number_parameters 240
_refine_ls_number_reflns 1849
_refine_ls_number_restraints 0
_refine_ls_restrained_S_all 1.053
_refine_ls_R_factor_all 0.0332
_refine_ls_R_factor_gt 0.0325
_refine_ls_shift/su_max 0.001
_refine_ls_shift/su_mean 0.000
_refine_ls_structure_factor_coef Fsqd
_refine_ls_weighting_details 'calc w = 1/[\s^2^(Fo^2^)+(0.0557P)^2^+0.309P] where P = (Fo^2^+2Fc^2^)/3'
_refine_ls_weighting_scheme calc
_refine_ls_wR_factor_gt 0.0863
_refine_ls_wR_factor_ref 0.0874
_reflns_number_gt 1801
_reflns_number_total 1849
_reflns_threshold_expression I>2\s(I)
_cod_data_source_file ci6636.cif
_cod_data_source_block I
_cod_depositor_comments
;
The following automatic conversions were performed:
'_symmetry_cell_setting' value 'Orthorhombic' changed to 'orthorhombic'
according to '/home/saulius/struct/CIF-dictionaries/cif_core.dic'
dictionary named 'cif_core.dic' version 2.4.1 from 2010-06-29.

Automatic conversion script
Id: cif_fix_enum 1527 2010-12-29 10:47:43Z saulius 

The following automatic conversions were performed:

'_symmetry_cell_setting' value 'Orthorhombic' changed to
'orthorhombic' according to
/home/saulius/struct/CIF-dictionaries/cif_core.dic dictionary named
'cif_core.dic' version 2.4.1 from 2010-06-29.

Automatic conversion script
Id: cif_fix_values 1715 2011-07-08 13:25:40Z adriana 
;
_cod_database_code 2206664
_cod_database_fobs_code 2206664

loop_
_symmetry_equiv_pos_as_xyz
'x, y, z'
'-x+1/2, -y, z+1/2'
'-x, y+1/2, -z+1/2'
'x+1/2, -y+1/2, -z'

loop_
_atom_site_label
_atom_site_fract_x
_atom_site_fract_y
_atom_site_fract_z
_atom_site_U_iso_or_equiv
_atom_site_adp_type
_atom_site_calc_flag
_atom_site_refinement_flags
_atom_site_occupancy
_atom_site_type_symbol
O1 0.1078(3) 1.03825(14) 0.41686(7) 0.0681(6) Uani d . 1 O
O2 0.4572(2) 0.75535(19) 0.01082(7) 0.0592(5) Uani d . 1 O
O3 0.1814(2) 0.90062(14) 0.04859(6) 0.0391(3) Uani d . 1 O
O4 0.1929(3) 0.90527(15) 0.48777(7) 0.0552(5) Uani d . 1 O
C1 0.3289(3) 0.66482(18) 0.34509(8) 0.0386(5) Uani d . 1 C
H1A 0.2719 0.5909 0.3285 0.046 Uiso calc R 1 H
H1B 0.4504 0.6557 0.3371 0.046 Uiso calc R 1 H
C2 0.3006(3) 0.6678(2) 0.41445(9) 0.0420(5) Uani d . 1 C
H2B 0.3361 0.5877 0.4320 0.050 Uiso calc R 1 H
H2C 0.3705 0.7340 0.4323 0.050 Uiso calc R 1 H
C3 0.1145(3) 0.69162(18) 0.42980(8) 0.0387(5) Uani d . 1 C
H3B 0.1015 0.6939 0.4740 0.046 Uiso calc R 1 H
H3A 0.0464 0.6219 0.4144 0.046 Uiso calc R 1 H
C4 0.0463(3) 0.81571(19) 0.40268(8) 0.0341(4) Uani d . 1 C
C5 0.0764(2) 0.81061(17) 0.33192(7) 0.0289(4) Uani d . 1 C
H5A 0.0139 0.7348 0.3191 0.035 Uiso calc R 1 H
C6 -0.0050(3) 0.91604(19) 0.29409(8) 0.0359(4) Uani d . 1 C
H6A 0.0660 0.9912 0.2955 0.043 Uiso calc R 1 H
H6B -0.1166 0.9371 0.3106 0.043 Uiso calc R 1 H
C7 -0.0228(3) 0.8702(2) 0.22805(8) 0.0359(4) Uani d . 1 C
H7A -0.0969 0.7966 0.2273 0.043 Uiso calc R 1 H
H7B -0.0770 0.9359 0.2039 0.043 Uiso calc R 1 H
C8 0.1480(2) 0.83584(16) 0.19877(8) 0.0283(4) Uani d . 1 C
C9 0.2524(2) 0.74776(16) 0.24121(8) 0.0281(4) Uani d . 1 C
H9A 0.1885 0.6680 0.2408 0.034 Uiso calc R 1 H
C10 0.2629(2) 0.78380(17) 0.31104(8) 0.0290(4) Uani d . 1 C
C11 0.4255(3) 0.7140(2) 0.21042(9) 0.0393(5) Uani d . 1 C
C12 0.5060(3) 0.8162(2) 0.16951(9) 0.0437(5) Uani d . 1 C
H12A 0.5714 0.8735 0.1951 0.052 Uiso calc R 1 H
H12B 0.5852 0.7760 0.1414 0.052 Uiso calc R 1 H
C13 0.3773(3) 0.89310(19) 0.13252(8) 0.0363(4) Uani d . 1 C
H13A 0.4349 0.9585 0.1083 0.044 Uiso calc R 1 H
C14 0.2515(3) 0.95185(17) 0.17784(8) 0.0340(4) Uani d . 1 C
H14A 0.1788 1.0141 0.1581 0.041 Uiso calc R 1 H
H14B 0.3106 0.9912 0.2119 0.041 Uiso calc R 1 H
C15 0.1189(2) 0.76662(18) 0.13686(7) 0.0327(4) Uani d . 1 C
H15A 0.1278 0.6758 0.1424 0.039 Uiso calc R 1 H
H15B 0.0060 0.7858 0.1209 0.039 Uiso calc R 1 H
C16 0.2576(2) 0.81331(18) 0.09213(8) 0.0326(4) Uani d . 1 C
C17 0.3385(3) 0.7082(2) 0.05493(9) 0.0440(5) Uani d . 1 C
H17A 0.3972 0.6504 0.0823 0.053 Uiso calc R 1 H
H17B 0.2494 0.6611 0.0340 0.053 Uiso calc R 1 H
C18 0.3857(3) 0.8932(2) 0.32453(9) 0.0391(5) Uani d . 1 C
H18A 0.4044 0.8991 0.3679 0.059 Uiso calc R 1 H
H18B 0.3369 0.9709 0.3099 0.059 Uiso calc R 1 H
H18C 0.4927 0.8783 0.3042 0.059 Uiso calc R 1 H
C19 -0.1475(3) 0.8225(3) 0.41550(9) 0.0494(6) Uani d . 1 C
H19A -0.1679 0.8091 0.4584 0.074 Uiso calc R 1 H
H19B -0.2053 0.7584 0.3922 0.074 Uiso calc R 1 H
H19C -0.1899 0.9043 0.4039 0.074 Uiso calc R 1 H
C20 0.1207(3) 0.93171(18) 0.43478(8) 0.0374(5) Uani d . 1 C
H11A 0.409(3) 0.636(2) 0.1854(10) 0.043(6) Uiso d . 1 H
H11B 0.511(3) 0.686(2) 0.2418(11) 0.045(6) Uiso d . 1 H
H1O3 0.098(4) 0.852(2) 0.0283(12) 0.058(7) Uiso d . 1 H
H1O4 0.228(4) 0.976(3) 0.5039(12) 0.066(8) Uiso d . 1 H
H1O2 0.398(5) 0.808(3) -0.0118(16) 0.089(11) Uiso d . 1 H

loop_
_atom_site_aniso_label
_atom_site_aniso_U_11
_atom_site_aniso_U_22
_atom_site_aniso_U_33
_atom_site_aniso_U_12
_atom_site_aniso_U_13
_atom_site_aniso_U_23
O1 0.1216(17) 0.0360(8) 0.0467(9) 0.0145(10) -0.0300(11) -0.0046(7)
O2 0.0658(11) 0.0703(11) 0.0413(9) 0.0194(10) 0.0210(8) 0.0082(9)
O3 0.0473(8) 0.0425(7) 0.0275(6) -0.0050(7) -0.0030(6) 0.0085(6)
O4 0.0898(13) 0.0389(8) 0.0369(8) -0.0024(9) -0.0252(9) -0.0033(6)
C1 0.0490(11) 0.0367(10) 0.0302(9) 0.0116(10) -0.0059(9) -0.0001(8)
C2 0.0591(13) 0.0390(10) 0.0279(9) 0.0120(10) -0.0087(9) 0.0038(8)
C3 0.0570(12) 0.0359(10) 0.0233(9) -0.0031(10) -0.0036(9) 0.0017(8)
C4 0.0403(10) 0.0394(10) 0.0225(9) 0.0008(9) -0.0007(8) -0.0007(7)
C5 0.0343(9) 0.0308(9) 0.0217(8) -0.0002(8) -0.0019(7) -0.0021(7)
C6 0.0368(10) 0.0422(10) 0.0286(9) 0.0112(9) 0.0001(8) 0.0002(8)
C7 0.0315(9) 0.0493(11) 0.0271(9) 0.0059(9) -0.0030(8) 0.0052(8)
C8 0.0308(9) 0.0301(8) 0.0240(8) -0.0017(8) -0.0029(7) 0.0010(7)
C9 0.0331(9) 0.0261(8) 0.0251(8) -0.0007(8) -0.0005(7) -0.0001(7)
C10 0.0333(9) 0.0288(8) 0.0250(8) 0.0025(7) -0.0035(7) -0.0014(7)
C11 0.0407(11) 0.0461(11) 0.0310(9) 0.0138(9) -0.0010(9) 0.0014(9)
C12 0.0321(10) 0.0633(13) 0.0358(10) -0.0009(10) 0.0019(8) 0.0008(10)
C13 0.0377(10) 0.0401(9) 0.0310(9) -0.0108(9) 0.0009(8) 0.0042(8)
C14 0.0446(10) 0.0288(9) 0.0286(8) -0.0036(9) -0.0048(8) 0.0000(7)
C15 0.0372(9) 0.0354(9) 0.0254(8) -0.0062(8) -0.0017(8) 0.0008(8)
C16 0.0382(10) 0.0354(9) 0.0242(8) -0.0023(8) -0.0001(7) 0.0031(7)
C17 0.0535(13) 0.0475(11) 0.0310(9) 0.0028(10) 0.0067(9) -0.0015(9)
C18 0.0409(10) 0.0419(10) 0.0345(9) -0.0054(10) -0.0071(8) -0.0035(8)
C19 0.0463(12) 0.0734(15) 0.0284(9) 0.0039(12) 0.0069(9) 0.0030(10)
C20 0.0480(11) 0.0378(10) 0.0265(9) 0.0085(10) -0.0005(8) -0.0034(8)

loop_
_atom_type_symbol
_atom_type_description
_atom_type_scat_dispersion_real
_atom_type_scat_dispersion_imag
_atom_type_scat_source
C C 0.0033 0.0000 'International Tables Vol C Tables 4.2.6.8 and 6.1.1.4'
H H 0.0000 0.0000 'International Tables Vol C Tables 4.2.6.8 and 6.1.1.4'
O O 0.0106 0.0000 'International Tables Vol C Tables 4.2.6.8 and 6.1.1.4'

loop_
_geom_angle_atom_site_label_1
_geom_angle_atom_site_label_2
_geom_angle_atom_site_label_3
_geom_angle
C17 O2 H1O2 105(2)
C16 O3 H1O3 104.2(16)
C20 O4 H1O4 107.9(18)
C2 C1 C10 114.18(16)
C2 C1 H1A 108.7
C10 C1 H1A 108.7
C2 C1 H1B 108.7
C10 C1 H1B 108.7
H1A C1 H1B 107.6
C3 C2 C1 111.18(18)
C3 C2 H2B 109.4
C1 C2 H2B 109.4
C3 C2 H2C 109.4
C1 C2 H2C 109.4
H2B C2 H2C 108.0
C2 C3 C4 113.01(17)
C2 C3 H3B 109.0
C4 C3 H3B 109.0
C2 C3 H3A 109.0
C4 C3 H3A 109.0
H3B C3 H3A 107.8
C20 C4 C3 112.13(15)
C20 C4 C19 104.68(18)
C3 C4 C19 108.14(19)
C20 C4 C5 115.06(16)
C3 C4 C5 107.41(15)
C19 C4 C5 109.20(16)
C6 C5 C10 111.47(15)
C6 C5 C4 116.52(15)
C10 C5 C4 115.96(15)
C6 C5 H5A 103.6
C10 C5 H5A 103.6
C4 C5 H5A 103.6
C5 C6 C7 108.47(15)
C5 C6 H6A 110.0
C7 C6 H6A 110.0
C5 C6 H6B 110.0
C7 C6 H6B 110.0
H6A C6 H6B 108.4
C8 C7 C6 113.07(15)
C8 C7 H7A 109.0
C6 C7 H7A 109.0
C8 C7 H7B 109.0
C6 C7 H7B 109.0
H7A C7 H7B 107.8
C7 C8 C14 113.30(15)
C7 C8 C9 110.77(14)
C14 C8 C9 112.33(15)
C7 C8 C15 110.41(15)
C14 C8 C15 101.19(14)
C9 C8 C15 108.36(14)
C8 C9 C11 109.83(14)
C8 C9 C10 117.52(14)
C11 C9 C10 115.47(15)
C8 C9 H9A 104.1
C11 C9 H9A 104.1
C10 C9 H9A 104.1
C18 C10 C1 108.17(15)
C18 C10 C5 113.19(15)
C1 C10 C5 108.66(15)
C18 C10 C9 113.68(15)
C1 C10 C9 106.60(14)
C5 C10 C9 106.25(14)
C12 C11 C9 116.55(17)
C12 C11 H11A 108.4(13)
C9 C11 H11A 108.2(14)
C12 C11 H11B 109.6(14)
C9 C11 H11B 110.6(14)
H11A C11 H11B 102.5(17)
C13 C12 C11 114.32(17)
C13 C12 H12A 108.7
C11 C12 H12A 108.7
C13 C12 H12B 108.7
C11 C12 H12B 108.7
H12A C12 H12B 107.6
C12 C13 C14 107.38(15)
C12 C13 C16 114.40(17)
C14 C13 C16 101.70(16)
C12 C13 H13A 111.0
C14 C13 H13A 111.0
C16 C13 H13A 111.0
C13 C14 C8 101.95(14)
C13 C14 H14A 111.4
C8 C14 H14A 111.4
C13 C14 H14B 111.4
C8 C14 H14B 111.4
H14A C14 H14B 109.2
C16 C15 C8 107.31(14)
C16 C15 H15A 110.3
C8 C15 H15A 110.3
C16 C15 H15B 110.3
C8 C15 H15B 110.3
H15A C15 H15B 108.5
O3 C16 C17 106.65(15)
O3 C16 C13 106.04(15)
C17 C16 C13 117.12(17)
O3 C16 C15 109.24(15)
C17 C16 C15 113.50(16)
C13 C16 C15 103.92(14)
O2 C17 C16 112.14(18)
O2 C17 H17A 109.2
C16 C17 H17A 109.2
O2 C17 H17B 109.2
C16 C17 H17B 109.2
H17A C17 H17B 107.9
C10 C18 H18A 109.5
C10 C18 H18B 109.5
H18A C18 H18B 109.5
C10 C18 H18C 109.5
H18A C18 H18C 109.5
H18B C18 H18C 109.5
C4 C19 H19A 109.5
C4 C19 H19B 109.5
H19A C19 H19B 109.5
C4 C19 H19C 109.5
H19A C19 H19C 109.5
H19B C19 H19C 109.5
O1 C20 O4 121.52(19)
O1 C20 C4 125.01(19)
O4 C20 C4 113.32(16)

loop_
_geom_bond_atom_site_label_1
_geom_bond_atom_site_label_2
_geom_bond_distance
O1 C20 1.197(2)
O2 C17 1.428(3)
O2 H1O2 0.88(3)
O3 C16 1.453(2)
O3 H1O3 0.94(3)
O4 C20 1.318(2)
O4 H1O4 0.87(3)
C1 C2 1.531(3)
C1 C10 1.550(2)
C1 H1A 0.97
C1 H1B 0.97
C2 C3 1.514(3)
C2 H2B 0.97
C2 H2C 0.97
C3 C4 1.535(3)
C3 H3B 0.97
C3 H3A 0.97
C4 C20 1.528(3)
C4 C19 1.542(3)
C4 C5 1.564(2)
C5 C6 1.527(2)
C5 C10 1.554(3)
C5 H5A 0.98
C6 C7 1.528(3)
C6 H6A 0.97
C6 H6B 0.97
C7 C8 1.524(3)
C7 H7A 0.97
C7 H7B 0.97
C8 C14 1.539(2)
C8 C9 1.547(2)
C8 C15 1.554(2)
C9 C11 1.552(3)
C9 C10 1.574(2)
C9 H9A 0.98
C10 C18 1.532(3)
C11 C12 1.538(3)
C11 H11A 1.00(2)
C11 H11B 1.00(3)
C12 C13 1.525(3)
C12 H12A 0.97
C12 H12B 0.97
C13 C14 1.528(3)
C13 C16 1.538(3)
C13 H13A 0.98
C14 H14A 0.97
C14 H14B 0.97
C15 C16 1.541(2)
C15 H15A 0.97
C15 H15B 0.97
C16 C17 1.515(3)
C17 H17A 0.97
C17 H17B 0.97
C18 H18A 0.96
C18 H18B 0.96
C18 H18C 0.96
C19 H19A 0.96
C19 H19B 0.96
C19 H19C 0.96

loop_
_geom_hbond_atom_site_label_D
_geom_hbond_atom_site_label_H
_geom_hbond_atom_site_label_A
_geom_hbond_site_symmetry_A
_geom_hbond_distance_DH
_geom_hbond_distance_HA
_geom_hbond_distance_DA
_geom_hbond_angle_DHA
_geom_hbond_publ_flag
O2 H1O2 O3 1_555 0.88(3) 2.36(4) 2.773(2) 109(3) y
O2 H1O2 O1 2_574 0.88(3) 2.25(3) 3.038(2) 149(3) y
O3 H1O3 O2 4_465 0.94(3) 1.80(3) 2.734(2) 173(2) y
O4 H1O4 O3 2_575 0.87(3) 1.78(3) 2.635(2) 168(3) y
C2 H2C O4 1_555 0.97 2.58 3.094(3) 113 y

loop_
_geom_torsion_atom_site_label_1
_geom_torsion_atom_site_label_2
_geom_torsion_atom_site_label_3
_geom_torsion_atom_site_label_4
_geom_torsion
C10 C1 C2 C3 54.3(2)
C1 C2 C3 C4 -58.0(2)
C2 C3 C4 C20 -71.0(2)
C2 C3 C4 C19 174.13(17)
C2 C3 C4 C5 56.4(2)
C20 C4 C5 C6 -63.0(2)
C3 C4 C5 C6 171.39(17)
C19 C4 C5 C6 54.3(2)
C20 C4 C5 C10 71.3(2)
C3 C4 C5 C10 -54.4(2)
C19 C4 C5 C10 -171.40(18)
C10 C5 C6 C7 65.53(19)
C4 C5 C6 C7 -158.25(17)
C5 C6 C7 C8 -60.0(2)
C6 C7 C8 C14 -78.0(2)
C6 C7 C8 C9 49.3(2)
C6 C7 C8 C15 169.31(15)
C7 C8 C9 C11 179.91(16)
C14 C8 C9 C11 -52.28(19)
C15 C8 C9 C11 58.65(19)
C7 C8 C9 C10 -45.4(2)
C14 C8 C9 C10 82.43(19)
C15 C8 C9 C10 -166.64(15)
C2 C1 C10 C18 73.7(2)
C2 C1 C10 C5 -49.5(2)
C2 C1 C10 C9 -163.67(18)
C6 C5 C10 C18 67.31(19)
C4 C5 C10 C18 -69.2(2)
C6 C5 C10 C1 -172.50(15)
C4 C5 C10 C1 51.0(2)
C6 C5 C10 C9 -58.14(18)
C4 C5 C10 C9 165.38(15)
C8 C9 C10 C18 -76.2(2)
C11 C9 C10 C18 56.0(2)
C8 C9 C10 C1 164.74(15)
C11 C9 C10 C1 -63.0(2)
C8 C9 C10 C5 48.97(19)
C11 C9 C10 C5 -178.80(15)
C8 C9 C11 C12 32.9(2)
C10 C9 C11 C12 -102.8(2)
C9 C11 C12 C13 -36.8(3)
C11 C12 C13 C14 56.7(2)
C11 C12 C13 C16 -55.3(2)
C12 C13 C14 C8 -71.48(18)
C16 C13 C14 C8 48.97(17)
C7 C8 C14 C13 -161.26(15)
C9 C8 C14 C13 72.29(18)
C15 C8 C14 C13 -43.07(17)
C7 C8 C15 C16 141.74(16)
C14 C8 C15 C16 21.48(18)
C9 C8 C15 C16 -96.79(16)
C12 C13 C16 O3 -164.06(15)
C14 C13 C16 O3 80.55(17)
C12 C13 C16 C17 -45.2(2)
C14 C13 C16 C17 -160.62(16)
C12 C13 C16 C15 80.82(19)
C14 C13 C16 C15 -34.57(18)
C8 C15 C16 O3 -104.91(16)
C8 C15 C16 C17 136.22(16)
C8 C15 C16 C13 7.92(19)
O3 C16 C17 O2 55.3(2)
C13 C16 C17 O2 -63.2(2)
C15 C16 C17 O2 175.67(17)
C3 C4 C20 O1 168.5(2)
C19 C4 C20 O1 -74.4(3)
C5 C4 C20 O1 45.4(3)
C3 C4 C20 O4 -15.9(3)
C19 C4 C20 O4 101.1(2)
C5 C4 C20 O4 -139.02(19)

loop_
_cod_related_entry_id
_cod_related_entry_database
_cod_related_entry_code
1 ChemSpider 390580
